data_7056574
loop_
_publ_author_name
'Ghosh, Sirina'
'Das, Sarasija'
'Kumar, Neha Rani'
'Agrawal, Abhijeet R.'
'Zade, Sanjio S.'

_publ_section_title
;
 Effect of heteroatom (S/Se) juggling in donor-acceptor-donor (D-A-D)
 fused systems: synthesis and electrochemical polymerization
;
_journal_name_full 'New J. Chem.'
_journal_paper_doi 10.1039/C7NJ02394D
_journal_year 2017
_chemical_formula_moiety 'C22 H22 N4 S2 Se'
_chemical_formula_sum 'C22 H22 N4 S2 Se'
_chemical_formula_weight 485.54
_chemical_name_systematic SbdSeS
_space_group_crystal_system monoclinic
_space_group_IT_number 15
_space_group_name_Hall '-C 2yc'
_space_group_name_H-M_alt 'C 1 2/c 1'
_symmetry_space_group_name_Hall '-C 2yc'
_symmetry_space_group_name_H-M 'C 1 2/c 1'
_audit_update_record
;
2015-07-14 deposited with the CCDC.
2017-08-31 downloaded from the CCDC.
;
_cell_angle_alpha 90
_cell_angle_beta 118.162(6)
_cell_angle_gamma 90
_cell_formula_units_Z 8
_cell_length_a 24.0368(11)
_cell_length_b 7.8856(3)
_cell_length_c 24.6824(11)
_cell_measurement_temperature 293.15
_cell_volume 4124.6(4)
_diffrn_ambient_temperature 293.15
_diffrn_detector_type Eos
_diffrn_measured_fraction_theta_full 1.000000
_diffrn_measured_fraction_theta_max 1.000000
_diffrn_measurement_device 'four-circle diffractometer'
_diffrn_measurement_device_type 'SuperNova, Dual, Cu at zero, Eos'
_diffrn_radiation_wavelength 0.71073
_diffrn_reflns_av_R_equivalents 0.0234
_diffrn_reflns_av_unetI/netI 0.0356
_diffrn_reflns_limit_h_max 31
_diffrn_reflns_limit_h_min -16
_diffrn_reflns_limit_k_max 7
_diffrn_reflns_limit_k_min -10
_diffrn_reflns_limit_l_max 26
_diffrn_reflns_limit_l_min -32
_diffrn_reflns_number 8021
_diffrn_reflns_theta_full 24.999171
_diffrn_reflns_theta_max 25.00
_diffrn_reflns_theta_min 1.87
_exptl_absorpt_coefficient_mu 2.040
_exptl_absorpt_correction_T_max 0.815
_exptl_absorpt_correction_T_min 0.619
_exptl_absorpt_correction_type multi-scan
_exptl_absorpt_process_details
;
CrysAlisPro, Agilent Technologies,
Version 1.171.37.31 (release 14-01-2014 CrysAlis171 .NET)
(compiled Jan 14 2014,18:38:05)
Empirical absorption correction using spherical harmonics,
 implemented in SCALE3 ABSPACK scaling algorithm.
;
_exptl_crystal_density_diffrn 1.5637
_exptl_crystal_description needle
_exptl_crystal_F_000 1984.0
_exptl_crystal_size_max 0.40
_exptl_crystal_size_mid 0.20
_exptl_crystal_size_min 0.10
_refine_diff_density_max 0.777934
_refine_diff_density_min -0.478628
_refine_diff_density_rms 0.094758
_refine_ls_d_res_high 0.840891
_refine_ls_d_res_low 10.880239
_refine_ls_goodness_of_fit_ref 0.950288
_refine_ls_hydrogen_treatment mixed
_refine_ls_matrix_type full
_refine_ls_number_constraints 34
_refine_ls_number_parameters 263
_refine_ls_number_reflns 3628
_refine_ls_number_restraints 0
_refine_ls_restrained_S_all 0.950288
_refine_ls_R_factor_all 0.035303
_refine_ls_R_factor_gt 0.031109
_refine_ls_shift/su_max 0.0009
_refine_ls_shift/su_mean 0.0001
_refine_ls_structure_factor_coef Fsqd
_refine_ls_weighting_details 'w=1/[\s^2^(Fo^2^)+(0.1P)^2^] where P=(Fo^2^+2Fc^2^)/3'
_refine_ls_weighting_scheme calc
_refine_ls_wR_factor_ref 0.116105
_reflns_Friedel_coverage 0.0
_reflns_limit_h_max 25
_reflns_limit_h_min -28
_reflns_limit_k_max 9
_reflns_limit_k_min 0
_reflns_limit_l_max 29
_reflns_limit_l_min 0
_reflns_number_gt 3305
_reflns_number_total 3628
_reflns_threshold_expression I>=2u(I)
_cod_data_source_file c7nj02394d2.cif
_cod_data_source_block SSZ_SG_BDSe
_cod_database_code 7056574

loop_
_space_group_symop_id
_space_group_symop_operation_xyz
1 x,y,z
2 -x,y,-z+1/2
3 -x,-y,-z
4 x,-y,z-1/2
5 x+1/2,y+1/2,z
6 -x+1/2,y+1/2,-z+1/2
7 -x+1/2,-y+1/2,-z
8 x+1/2,-y+1/2,z-1/2

loop_
_atom_site_label
_atom_site_type_symbol
_atom_site_fract_x
_atom_site_fract_y
_atom_site_fract_z
_atom_site_U_iso_or_equiv
_atom_site_adp_type
_atom_site_occupancy
_atom_site_refinement_flags_posn
Se1 Se 0.171190(12) 0.34021(4) 0.437591(12) 0.01506(14) Uani 1.000000 .
S2 S 0.02499(3) 0.44213(9) 0.19393(3) 0.01487(19) Uani 1.000000 .
S1 S 0.41381(3) 0.28943(9) 0.47571(3) 0.01468(19) Uani 1.000000 .
C20 C 0.37960(13) 0.3471(3) 0.36157(14) 0.0126(6) Uani 1.000000 .
N1 N 0.33110(11) 0.3748(3) 0.30266(11) 0.0115(5) Uani 1.000000 .
N3 N 0.13306(10) 0.4047(3) 0.35795(10) 0.0134(5) Uani 1.000000 .
C9 C 0.11876(13) 0.4083(3) 0.17135(13) 0.0121(6) Uani 1.000000 .
N2 N 0.18350(11) 0.3848(3) 0.19440(10) 0.0111(5) Uani 1.000000 .
C2 C 0.37560(13) 0.3679(3) 0.22839(13) 0.0136(6) Uani 1.000000 .
H9a H 0.41387(13) 0.3181(3) 0.26055(13) 0.0163(7) Uiso 1.000000 R
H9b H 0.34827(13) 0.2764(3) 0.20400(13) 0.0163(7) Uiso 1.000000 R
C17 C 0.35475(13) 0.3163(3) 0.40114(13) 0.0118(6) Uani 1.000000 .
C13 C 0.16265(12) 0.4103(3) 0.27554(12) 0.0095(5) Uani 1.000000 .
C12 C 0.10535(12) 0.4261(3) 0.22019(12) 0.0118(6) Uani 1.000000 .
C22 C 0.21023(13) 0.3868(3) 0.25835(12) 0.0102(5) Uani 1.000000 .
C21 C 0.27483(13) 0.3644(3) 0.30532(13) 0.0105(6) Uani 1.000000 .
C18 C 0.47125(14) 0.3250(3) 0.45247(15) 0.0176(7) Uani 1.000000 .
H15 H 0.51433(14) 0.3240(3) 0.47945(15) 0.0212(8) Uiso 1.000000 R
N4 N 0.24665(10) 0.3010(3) 0.43973(11) 0.0123(5) Uani 1.000000 .
C8 C 0.16468(15) 0.1993(4) 0.01582(14) 0.0220(7) Uani 1.000000 .
H17a H 0.1345(4) 0.2817(4) -0.0102(6) 0.0330(10) Uiso 1.000000 G
H17b H 0.1756(2) 0.126(2) -0.0087(6) 0.0330(10) Uiso 1.000000 G
H17c H 0.1467(6) 0.134(2) 0.03648(14) 0.0330(10) Uiso 1.000000 G
C16 C 0.28819(13) 0.3303(3) 0.36644(13) 0.0108(6) Uani 1.000000 .
C1 C 0.34243(13) 0.4704(3) 0.25735(12) 0.0122(6) Uani 1.000000 .
H19a H 0.30226(13) 0.5102(3) 0.22497(12) 0.0147(7) Uiso 1.000000 R
H19b H 0.36785(13) 0.5693(3) 0.27739(12) 0.0147(7) Uiso 1.000000 R
C6 C 0.21108(14) 0.3981(4) 0.10789(13) 0.0146(6) Uani 1.000000 .
H20a H 0.24453(14) 0.4813(4) 0.12697(13) 0.0176(7) Uiso 1.000000 R
H20b H 0.17161(14) 0.4588(4) 0.08522(13) 0.0176(7) Uiso 1.000000 R
C15 C 0.23874(13) 0.3357(3) 0.38403(13) 0.0113(6) Uani 1.000000 .
C11 C 0.01115(14) 0.4238(4) 0.11832(13) 0.0185(6) Uani 1.000000 .
H22 H -0.02906(14) 0.4265(4) 0.08477(13) 0.0222(8) Uiso 1.000000 R
C10 C 0.06460(13) 0.4053(4) 0.11273(13) 0.0163(6) Uani 1.000000 .
H23 H 0.06543(13) 0.3924(4) 0.07566(13) 0.0196(7) Uiso 1.000000 R
C14 C 0.17537(12) 0.3904(3) 0.33825(13) 0.0108(6) Uani 1.000000 .
C7 C 0.22348(14) 0.2893(4) 0.06302(13) 0.0166(6) Uani 1.000000 .
H25a H 0.25551(14) 0.2055(4) 0.08616(13) 0.0199(7) Uiso 1.000000 R
H25b H 0.23975(14) 0.3613(4) 0.04186(13) 0.0199(7) Uiso 1.000000 R
C5 C 0.20776(13) 0.2909(3) 0.15791(13) 0.0121(6) Uani 1.000000 .
H26a H 0.24964(13) 0.2486(3) 0.18541(13) 0.0145(7) Uiso 1.000000 R
H26b H 0.18072(13) 0.1939(3) 0.13885(13) 0.0145(7) Uiso 1.000000 R
C3 C 0.39209(14) 0.4808(4) 0.18756(14) 0.0200(6) Uani 1.000000 .
H27a H 0.35370(14) 0.5311(4) 0.15578(14) 0.0240(8) Uiso 1.000000 R
H27b H 0.41934(14) 0.5721(4) 0.21218(14) 0.0240(8) Uiso 1.000000 R
C19 C 0.44687(14) 0.3541(3) 0.39125(14) 0.0166(6) Uani 1.000000 .
H28 H 0.47076(14) 0.3757(3) 0.37138(14) 0.0200(8) Uiso 1.000000 R
C4 C 0.42492(15) 0.3834(4) 0.15761(15) 0.0271(8) Uani 1.000000 .
H29a H 0.4308(9) 0.4565(9) 0.1297(8) 0.0406(11) Uiso 1.000000 G
H29b H 0.4652(5) 0.344(2) 0.18873(18) 0.0406(11) Uiso 1.000000 G
H29c H 0.3995(5) 0.2881(16) 0.1355(8) 0.0406(11) Uiso 1.000000 G

loop_
_atom_site_aniso_label
_atom_site_aniso_U_11
_atom_site_aniso_U_22
_atom_site_aniso_U_33
_atom_site_aniso_U_12
_atom_site_aniso_U_13
_atom_site_aniso_U_23
Se1 0.0116(2) 0.0223(2) 0.0148(2) 0.00140(10) 0.00917(15) -0.00111(11)
S2 0.0090(3) 0.0209(4) 0.0154(4) 0.0007(3) 0.0063(3) -0.0012(3)
S1 0.0096(4) 0.0197(4) 0.0151(4) 0.0003(3) 0.0061(3) 0.0009(3)
C20 0.0116(14) 0.0106(14) 0.0183(15) -0.0011(10) 0.0092(12) -0.0007(11)
N1 0.0110(12) 0.0123(11) 0.0158(12) -0.0009(9) 0.0100(10) 0.0005(10)
N3 0.0101(11) 0.0165(12) 0.0151(12) -0.0003(9) 0.0073(10) -0.0020(10)
C9 0.0153(14) 0.0096(13) 0.0159(14) -0.0002(11) 0.0110(12) 0.0008(11)
N2 0.0115(11) 0.0106(11) 0.0149(12) 0.0003(9) 0.0094(10) -0.0022(9)
C2 0.0135(15) 0.0135(13) 0.0191(16) 0.0006(11) 0.0121(13) 0.0012(11)
C17 0.0119(14) 0.0100(13) 0.0149(14) -0.0002(10) 0.0075(12) 0.0003(11)
C13 0.0108(13) 0.0061(12) 0.0131(13) -0.0005(10) 0.0069(11) -0.0013(11)
C12 0.0096(13) 0.0109(13) 0.0165(14) -0.0004(10) 0.0075(11) -0.0001(11)
C22 0.0126(14) 0.0062(12) 0.0140(14) -0.0017(10) 0.0082(12) -0.0011(11)
C21 0.0105(14) 0.0063(12) 0.0165(14) -0.0000(10) 0.0077(12) -0.0012(11)
C18 0.0080(14) 0.0208(15) 0.0254(17) -0.0008(11) 0.0089(13) -0.0009(12)
N4 0.0109(12) 0.0132(11) 0.0169(12) -0.0001(9) 0.0100(10) -0.0020(10)
C8 0.0273(18) 0.0236(16) 0.0180(16) -0.0004(13) 0.0131(14) -0.0002(13)
C16 0.0117(14) 0.0088(13) 0.0150(15) 0.0020(10) 0.0088(12) 0.0001(10)
C1 0.0125(13) 0.0113(13) 0.0188(14) 0.0004(11) 0.0123(12) 0.0020(11)
C6 0.0200(15) 0.0129(13) 0.0176(15) -0.0006(12) 0.0144(13) -0.0007(12)
C15 0.0095(13) 0.0087(13) 0.0163(15) -0.0010(10) 0.0066(12) -0.0022(10)
C11 0.0147(14) 0.0250(16) 0.0139(14) -0.0014(12) 0.0051(12) -0.0003(12)
C10 0.0153(14) 0.0208(15) 0.0124(14) -0.0004(12) 0.0062(12) 0.0004(12)
C14 0.0100(13) 0.0050(12) 0.0182(14) 0.0002(10) 0.0074(12) -0.0019(11)
C7 0.0204(15) 0.0180(14) 0.0181(15) 0.0013(12) 0.0147(13) 0.0008(12)
C5 0.0173(14) 0.0080(12) 0.0152(14) 0.0002(11) 0.0112(12) -0.0008(11)
C3 0.0201(15) 0.0222(15) 0.0267(16) 0.0032(13) 0.0183(14) 0.0062(13)
C19 0.0109(14) 0.0187(15) 0.0239(17) -0.0006(11) 0.0112(13) 0.0007(12)
C4 0.0251(18) 0.0397(19) 0.0265(18) 0.0128(15) 0.0204(15) 0.0101(16)

loop_
_atom_type_symbol
_atom_type_scat_dispersion_real
_atom_type_scat_dispersion_imag
_atom_type_scat_source
_atom_type_scat_dispersion_source
H 0.00000 0.00000 'International Tables Volume C Table 6.1.1.4 (pp. 500-502)' 'Henke, Gullikson and Davis, At. Data and Nucl. Data Tables, 1993, 54, 2'
C 0.00347 0.00161 'International Tables Volume C Table 6.1.1.4 (pp. 500-502)' 'Henke, Gullikson and Davis, At. Data and Nucl. Data Tables, 1993, 54, 2'
S 0.12424 0.12443 'International Tables Volume C Table 6.1.1.4 (pp. 500-502)' 'Henke, Gullikson and Davis, At. Data and Nucl. Data Tables, 1993, 54, 2'
Se -0.08110 2.30834 'International Tables Volume C Table 6.1.1.4 (pp. 500-502)' 'Henke, Gullikson and Davis, At. Data and Nucl. Data Tables, 1993, 54, 2'
N 0.00653 0.00323 'International Tables Volume C Table 6.1.1.4 (pp. 500-502)' 'Henke, Gullikson and Davis, At. Data and Nucl. Data Tables, 1993, 54, 2'

loop_
_geom_angle_atom_site_label_1
_geom_angle_atom_site_label_2
_geom_angle_atom_site_label_3
_geom_angle
N4 Se1 N3 93.80(10)
C11 S2 C12 90.59(13)
C18 S1 C17 90.57(14)
C17 C20 N1 109.8(2)
C19 C20 N1 136.1(3)
C19 C20 C17 114.0(3)
C21 N1 C20 107.3(2)
C1 N1 C20 120.7(2)
C1 N1 C21 126.8(2)
C14 N3 Se1 107.03(18)
C12 C9 N2 109.2(2)
C10 C9 N2 136.4(3)
C10 C9 C12 114.1(2)
C22 N2 C9 106.8(2)
C5 N2 C9 120.1(2)
C5 N2 C22 126.2(2)
H9b C2 H9a 108.1
C1 C2 H9a 109.50(15)
C1 C2 H9b 109.50(15)
C3 C2 H9a 109.50(15)
C3 C2 H9b 109.50(16)
C3 C2 C1 110.7(2)
C20 C17 S1 111.2(2)
C16 C17 S1 141.1(2)
C16 C17 C20 107.4(3)
C22 C13 C12 106.3(2)
C14 C13 C12 131.6(2)
C14 C13 C22 121.3(2)
C9 C12 S2 110.9(2)
C13 C12 S2 140.8(2)
C13 C12 C9 108.0(2)
C13 C22 N2 109.7(2)
C21 C22 N2 130.8(2)
C21 C22 C13 119.5(2)
C22 C21 N1 131.1(3)
C16 C21 N1 109.1(2)
C16 C21 C22 119.8(2)
H15 C18 S1 123.24(10)
C19 C18 S1 113.5(2)
C19 C18 H15 123.24(17)
C15 N4 Se1 106.41(18)
H17b C8 H17a 109.5
H17c C8 H17a 109.5
H17c C8 H17b 109.5
C7 C8 H17a 109.5
C7 C8 H17b 109.5
C7 C8 H17c 109.5
C21 C16 C17 106.4(2)
C15 C16 C17 132.4(3)
C15 C16 C21 120.7(2)
C2 C1 N1 114.0(2)
H19a C1 N1 108.75(14)
H19a C1 C2 108.75(15)
H19b C1 N1 108.75(14)
H19b C1 C2 108.75(14)
H19b C1 H19a 107.6
H20b C6 H20a 107.9
C7 C6 H20a 109.21(15)
C7 C6 H20b 109.21(16)
C5 C6 H20a 109.21(15)
C5 C6 H20b 109.21(15)
C5 C6 C7 112.0(2)
C16 C15 N4 124.7(3)
C14 C15 N4 116.6(2)
C14 C15 C16 118.6(2)
H22 C11 S2 123.05(10)
C10 C11 S2 113.9(2)
C10 C11 H22 123.05(17)
C11 C10 C9 110.5(3)
H23 C10 C9 124.76(16)
H23 C10 C11 124.76(17)
C13 C14 N3 125.2(2)
C15 C14 N3 116.1(2)
C15 C14 C13 118.5(2)
C6 C7 C8 112.8(2)
H25a C7 C8 109.04(17)
H25a C7 C6 109.04(16)
H25b C7 C8 109.04(16)
H25b C7 C6 109.04(15)
H25b C7 H25a 107.8
C6 C5 N2 113.6(2)
H26a C5 N2 108.85(14)
H26a C5 C6 108.85(15)
H26b C5 N2 108.85(14)
H26b C5 C6 108.85(15)
H26b C5 H26a 107.7
H27a C3 C2 109.11(15)
H27b C3 C2 109.11(16)
H27b C3 H27a 107.8
C4 C3 C2 112.4(2)
C4 C3 H27a 109.11(17)
C4 C3 H27b 109.11(18)
C18 C19 C20 110.7(3)
H28 C19 C20 124.63(17)
H28 C19 C18 124.63(17)
H29a C4 C3 109.5
H29b C4 C3 109.5
H29b C4 H29a 109.5
H29c C4 C3 109.5
H29c C4 H29a 109.5
H29c C4 H29b 109.5

loop_
_geom_bond_atom_site_label_1
_geom_bond_atom_site_label_2
_geom_bond_distance
Se1 N3 1.806(2)
Se1 N4 1.816(2)
S2 C12 1.728(3)
S2 C11 1.740(3)
S1 C17 1.727(3)
S1 C18 1.750(3)
C20 N1 1.386(4)
C20 C17 1.386(4)
C20 C19 1.427(4)
N1 C21 1.387(3)
N1 C1 1.477(3)
N3 C14 1.323(3)
C9 N2 1.394(3)
C9 C12 1.394(4)
C9 C10 1.418(4)
N2 C22 1.396(3)
N2 C5 1.482(3)
C2 H9a 0.9700
C2 H9b 0.9700
C2 C1 1.529(4)
C2 C3 1.531(4)
C17 C16 1.418(4)
C13 C12 1.415(4)
C13 C22 1.407(4)
C13 C14 1.438(4)
C22 C21 1.445(4)
C21 C16 1.412(4)
C18 H15 0.9300
C18 C19 1.358(4)
N4 C15 1.325(4)
C8 H17a 0.9600
C8 H17b 0.9600
C8 H17c 0.9600
C8 C7 1.518(4)
C16 C15 1.446(4)
C1 H19a 0.9700
C1 H19b 0.9700
C6 H20a 0.9700
C6 H20b 0.9700
C6 C7 1.537(4)
C6 C5 1.529(4)
C15 C14 1.469(4)
C11 H22 0.9300
C11 C10 1.363(4)
C10 H23 0.9300
C7 H25a 0.9700
C7 H25b 0.9700
C5 H26a 0.9700
C5 H26b 0.9700
C3 H27a 0.9700
C3 H27b 0.9700
C3 C4 1.520(4)
C19 H28 0.9300
C4 H29a 0.9600
C4 H29b 0.9600
C4 H29c 0.9600
